data_2020701
loop_
_publ_author_name
'Zhang, Rui'
'Zhang, Yundi'
'Ge, Chunhua'
'Miao, Jinpeng'
'Zhang, Xiangdong'

_publ_section_title
;
 Two closely related {4-[(<i>N</i>-substituted
 amino)(diethoxyphosphoryl)methyl]phenyl}boronic acids
;
_journal_issue 1
_journal_name_full 'Acta Crystallographica Section C'
_journal_page_first 57
_journal_page_last 60
_journal_paper_doi 10.1107/S2053229616019707
_journal_volume 73
_journal_year 2017
_chemical_formula_iupac 'C15 H27 B N O5 P, H2 O'
_chemical_formula_moiety 'C15 H27 B N O5 P, H2 O'
_chemical_formula_sum 'C15 H29 B N O6 P'
_chemical_formula_weight 361.17
_chemical_name_systematic
;
{4-[(Butylamino)(diethoxyphosphoryl)methyl]phenyl}boronic acid monohydrate
;
_space_group_crystal_system monoclinic
_space_group_IT_number 14
_space_group_name_Hall '-P 2ybc'
_space_group_name_H-M_alt 'P 1 21/c 1'
_symmetry_space_group_name_Hall '-P 2ybc'
_symmetry_space_group_name_H-M 'P 1 21/c 1'
_atom_sites_solution_hydrogens mixed
_audit_creation_method SHELXL-2016/6
_cell_angle_alpha 90
_cell_angle_beta 98.1871(7)
_cell_angle_gamma 90
_cell_formula_units_Z 4
_cell_length_a 8.4370(2)
_cell_length_b 23.5403(4)
_cell_length_c 10.3281(2)
_cell_measurement_reflns_used 1321
_cell_measurement_temperature 295(2)
_cell_measurement_theta_max 24.98
_cell_measurement_theta_min 2.15
_cell_volume 2030.35(7)
_computing_cell_refinement
;
SAINT (Bruker, 2010)
;
_computing_data_collection
;
APEX2 (Bruker, 2010)
;
_computing_data_reduction
;
SAINT (Bruker, 2010)
;
_computing_molecular_graphics
;
SHELXTL (Bruker, 2010)
;
_computing_publication_material
;
SHELXL2016 (Sheldrick, 2015)
;
_computing_structure_refinement
;
SHELXL2016 (Sheldrick, 2015)
;
_computing_structure_solution
;
SHELXS97 (Sheldrick, 2008)
;
_diffrn_ambient_temperature 295(2)
_diffrn_measured_fraction_theta_full 0.994
_diffrn_measured_fraction_theta_max 0.994
_diffrn_measurement_device_type 'Bruker APEXII CCD'
_diffrn_measurement_method '\f and \w scans'
_diffrn_radiation_type MoK\a
_diffrn_radiation_wavelength 0.71073
_diffrn_reflns_av_R_equivalents 0.0356
_diffrn_reflns_limit_h_max 9
_diffrn_reflns_limit_h_min -10
_diffrn_reflns_limit_k_max 28
_diffrn_reflns_limit_k_min -28
_diffrn_reflns_limit_l_max 12
_diffrn_reflns_limit_l_min -12
_diffrn_reflns_number 73764
_diffrn_reflns_theta_full 25.048
_diffrn_reflns_theta_max 25.048
_diffrn_reflns_theta_min 2.991
_exptl_absorpt_coefficient_mu 0.162
_exptl_absorpt_correction_type none
_exptl_crystal_colour white
_exptl_crystal_density_diffrn 1.182
_exptl_crystal_description sheet
_exptl_crystal_F_000 776
_exptl_crystal_size_max 0.20
_exptl_crystal_size_mid 0.10
_exptl_crystal_size_min 0.10
_refine_diff_density_max 0.447
_refine_diff_density_min -0.375
_refine_ls_extinction_method none
_refine_ls_goodness_of_fit_ref 1.093
_refine_ls_hydrogen_treatment mixed
_refine_ls_matrix_type full
_refine_ls_number_parameters 235
_refine_ls_number_reflns 3569
_refine_ls_number_restraints 15
_refine_ls_restrained_S_all 1.107
_refine_ls_R_factor_all 0.0733
_refine_ls_R_factor_gt 0.0670
_refine_ls_shift/su_max 0.001
_refine_ls_shift/su_mean 0.000
_refine_ls_structure_factor_coef Fsqd
_refine_ls_weighting_details 'w=1/[\s^2^(Fo^2^)+(0.0593P)^2^+2.5299P] where P=(Fo^2^+2Fc^2^)/3'
_refine_ls_weighting_scheme calc
_refine_ls_wR_factor_gt 0.1646
_refine_ls_wR_factor_ref 0.1715
_reflns_number_gt 3198
_reflns_number_total 3569
_reflns_threshold_expression 'I > 2\s(I)'
_cod_data_source_file eg3210sup1.cif
_cod_data_source_block 1
_cod_depositor_comments 'Adding full bibliography for 2020701--2020702.cif.'
_cod_database_code 2020701
_cod_database_fobs_code 2020701
_shelx_space_group_comment
;
The symmetry employed for this shelxl refinement is uniquely defined
by the following loop, which should always be used as a source of
symmetry information in preference to the above space-group names.
They are only intended as comments.
;

loop_
_space_group_symop_operation_xyz
'x, y, z'
'-x, y+1/2, -z+1/2'
'-x, -y, -z'
'x, -y-1/2, z-1/2'

loop_
_atom_site_type_symbol
_atom_site_label
_atom_site_fract_x
_atom_site_fract_y
_atom_site_fract_z
_atom_site_U_iso_or_equiv
_atom_site_adp_type
_atom_site_calc_flag
_atom_site_occupancy
P P1 0.05753(10) 0.40870(3) 0.71854(7) 0.0481(3) Uani d 1
O O1 0.1336(3) 0.46466(10) 0.7185(2) 0.0611(6) Uani d 1
O O2 -0.0129(3) 0.38463(11) 0.5818(2) 0.0665(7) Uani d 1
O O3 -0.0862(3) 0.40558(11) 0.7994(2) 0.0670(7) Uani d 1
O O4 0.2651(3) 0.34135(10) 1.42919(19) 0.0626(7) Uani d 1
H H4 0.277(5) 0.3502(18) 1.507(2) 0.094 Uiso d 1
O O5 0.4082(4) 0.42696(12) 1.4122(2) 0.0715(7) Uani d 1
H H5 0.410(6) 0.438(2) 1.485(2) 0.107 Uiso d 1
B B1 0.3262(4) 0.38153(15) 1.3577(3) 0.0459(8) Uani d 1
N N1 0.3284(3) 0.35052(10) 0.7090(2) 0.0436(6) Uani d 1
H H1A 0.383(3) 0.3827(10) 0.725(3) 0.052 Uiso d 1
C C1 0.1922(3) 0.35215(12) 0.7835(2) 0.0419(6) Uani d 1
H H1 0.134086 0.316227 0.767298 0.050 Uiso calc 1
C C2 0.2342(3) 0.35877(12) 0.9314(2) 0.0406(6) Uani d 1
C C5 0.2975(3) 0.37367(12) 1.2048(2) 0.0418(6) Uani d 1
C C3 0.3349(4) 0.40162(13) 0.9851(3) 0.0486(7) Uani d 1
H H3 0.382282 0.425729 0.930449 0.058 Uiso calc 1
C C4 0.3660(4) 0.40905(13) 1.1197(3) 0.0492(7) Uani d 1
H H4A 0.433818 0.438198 1.153717 0.059 Uiso calc 1
C C6 0.1986(4) 0.33071(13) 1.1486(3) 0.0510(7) Uani d 1
H H6 0.151848 0.306181 1.202778 0.061 Uiso calc 1
C C7 0.1671(4) 0.32304(13) 1.0147(3) 0.0497(7) Uani d 1
H H7 0.100297 0.293629 0.980550 0.060 Uiso calc 1
C C8 0.4360(5) 0.30250(15) 0.7458(3) 0.0662(9) Uani d 1
H H8A 0.376131 0.267351 0.730837 0.079 Uiso calc 1
H H8B 0.476126 0.304861 0.838410 0.079 Uiso calc 1
C C9 0.5732(6) 0.3013(2) 0.6707(4) 0.0936(15) Uani d 1
H H9A 0.635529 0.335676 0.689549 0.112 Uiso calc 1
H H9B 0.532184 0.301411 0.578058 0.112 Uiso calc 1
C C10 0.6810(9) 0.2514(3) 0.6992(6) 0.151(3) Uani d 1
H H10A 0.746084 0.258244 0.783024 0.181 Uiso calc 1
H H10B 0.614097 0.218779 0.710277 0.181 Uiso calc 1
C C11 0.7818(11) 0.2363(3) 0.6134(7) 0.182(4) Uani d 1
H H11A 0.720401 0.223469 0.533343 0.273 Uiso calc 1
H H11B 0.850853 0.206307 0.650418 0.273 Uiso calc 1
H H11C 0.845195 0.268535 0.595891 0.273 Uiso calc 1
C C12 -0.1070(7) 0.4194(2) 0.4847(4) 0.1016(17) Uani d 1
H H12A -0.198092 0.434697 0.520682 0.122 Uiso calc 1
H H12B -0.042565 0.451007 0.461969 0.122 Uiso calc 1
C C13 -0.1621(7) 0.3875(2) 0.3701(4) 0.1058(17) Uani d 1
H H13A -0.072158 0.371401 0.335712 0.159 Uiso calc 1
H H13B -0.220208 0.411959 0.305696 0.159 Uiso calc 1
H H13C -0.231169 0.357533 0.391441 0.159 Uiso calc 1
C C14 -0.1265(9) 0.4492(2) 0.8822(7) 0.139(3) Uani d 1
H H14A -0.028179 0.466011 0.925846 0.167 Uiso calc 1
H H14B -0.183683 0.478541 0.828409 0.167 Uiso calc 1
C C15 -0.2186(9) 0.4332(3) 0.9763(6) 0.140(3) Uani d 1
H H15A -0.312922 0.413941 0.935302 0.210 Uiso calc 1
H H15B -0.249024 0.466268 1.021131 0.210 Uiso calc 1
H H15C -0.157815 0.408122 1.037812 0.210 Uiso calc 1
O O6 0.4407(3) 0.47579(13) 0.6604(3) 0.0710(7) Uani d 1
H H6A 0.348(3) 0.479(2) 0.675(5) 0.106 Uiso d 1
H H6B 0.475(6) 0.5065(12) 0.644(5) 0.106 Uiso d 1

loop_
_atom_site_aniso_label
_atom_site_aniso_U_11
_atom_site_aniso_U_22
_atom_site_aniso_U_33
_atom_site_aniso_U_12
_atom_site_aniso_U_13
_atom_site_aniso_U_23
P1 0.0524(5) 0.0569(5) 0.0339(4) -0.0004(4) 0.0020(3) 0.0014(3)
O1 0.0670(14) 0.0561(13) 0.0593(14) -0.0023(11) 0.0060(11) 0.0070(10)
O2 0.0814(16) 0.0733(15) 0.0381(11) 0.0075(13) -0.0150(11) 0.0008(10)
O3 0.0584(14) 0.0775(16) 0.0677(15) -0.0042(12) 0.0177(12) -0.0089(12)
O4 0.0901(17) 0.0735(15) 0.0245(10) -0.0178(13) 0.0091(11) 0.0012(10)
O5 0.0982(19) 0.0794(17) 0.0393(12) -0.0287(14) 0.0180(13) -0.0160(11)
B1 0.0512(19) 0.059(2) 0.0276(15) 0.0022(15) 0.0075(13) 0.0005(14)
N1 0.0575(15) 0.0476(13) 0.0259(11) 0.0006(11) 0.0069(10) -0.0005(9)
C1 0.0546(16) 0.0478(15) 0.0229(12) -0.0047(12) 0.0035(11) -0.0003(11)
C2 0.0498(15) 0.0467(15) 0.0249(12) -0.0004(12) 0.0042(11) 0.0007(11)
C5 0.0490(15) 0.0507(16) 0.0259(13) 0.0035(12) 0.0060(11) 0.0011(11)
C3 0.0625(18) 0.0567(17) 0.0274(13) -0.0145(14) 0.0087(12) 0.0027(12)
C4 0.0615(18) 0.0577(18) 0.0281(13) -0.0118(14) 0.0053(12) -0.0026(12)
C6 0.0667(19) 0.0574(18) 0.0299(14) -0.0109(15) 0.0102(13) 0.0075(12)
C7 0.0641(19) 0.0531(17) 0.0312(14) -0.0148(14) 0.0043(13) 0.0014(12)
C8 0.086(3) 0.060(2) 0.0538(19) 0.0168(18) 0.0159(18) 0.0056(16)
C9 0.101(3) 0.110(3) 0.074(3) 0.047(3) 0.026(2) 0.011(2)
C10 0.160(6) 0.180(6) 0.122(5) 0.114(5) 0.054(4) 0.041(4)
C11 0.232(9) 0.186(7) 0.137(6) 0.130(7) 0.060(6) 0.014(5)
C12 0.140(4) 0.093(3) 0.057(2) 0.027(3) -0.040(3) 0.003(2)
C13 0.127(4) 0.115(4) 0.062(2) 0.021(3) -0.037(3) -0.011(2)
C14 0.181(6) 0.100(4) 0.163(6) -0.010(4) 0.115(5) -0.041(4)
C15 0.189(7) 0.114(4) 0.140(5) -0.003(4) 0.106(5) -0.013(4)
O6 0.0797(18) 0.0816(18) 0.0535(14) -0.0191(15) 0.0156(13) 0.0030(13)

loop_
_atom_type_symbol
_atom_type_description
_atom_type_scat_dispersion_real
_atom_type_scat_dispersion_imag
_atom_type_scat_source
C C 0.0033 0.0016 'International Tables Vol C Tables 4.2.6.8 and 6.1.1.4'
H H 0.0000 0.0000 'International Tables Vol C Tables 4.2.6.8 and 6.1.1.4'
B B 0.0013 0.0007 'International Tables Vol C Tables 4.2.6.8 and 6.1.1.4'
N N 0.0061 0.0033 'International Tables Vol C Tables 4.2.6.8 and 6.1.1.4'
O O 0.0106 0.0060 'International Tables Vol C Tables 4.2.6.8 and 6.1.1.4'
P P 0.1023 0.0942 'International Tables Vol C Tables 4.2.6.8 and 6.1.1.4'

loop_
_geom_angle_atom_site_label_1
_geom_angle_atom_site_label_2
_geom_angle_atom_site_label_3
_geom_angle
O1 P1 O2 115.92(14)
O1 P1 O3 114.45(14)
O2 P1 O3 103.97(14)
O1 P1 C1 114.09(14)
O2 P1 C1 101.88(13)
O3 P1 C1 105.05(13)
C12 O2 P1 121.7(2)
C14 O3 P1 124.1(3)
B1 O4 H4 111(3)
B1 O5 H5 126(4)
O4 B1 O5 122.7(3)
O4 B1 C5 116.8(3)
O5 B1 C5 120.5(3)
C8 N1 C1 112.7(2)
C8 N1 H1A 109(2)
C1 N1 H1A 108(2)
N1 C1 C2 116.0(2)
N1 C1 P1 108.69(18)
C2 C1 P1 109.78(19)
N1 C1 H1 107.3
C2 C1 H1 107.3
P1 C1 H1 107.3
C7 C2 C3 118.5(2)
C7 C2 C1 120.3(2)
C3 C2 C1 121.2(2)
C6 C5 C4 116.8(2)
C6 C5 B1 120.2(3)
C4 C5 B1 123.0(3)
C2 C3 C4 120.8(3)
C2 C3 H3 119.6
C4 C3 H3 119.6
C3 C4 C5 121.3(3)
C3 C4 H4A 119.3
C5 C4 H4A 119.3
C7 C6 C5 122.2(3)
C7 C6 H6 118.9
C5 C6 H6 118.9
C2 C7 C6 120.4(3)
C2 C7 H7 119.8
C6 C7 H7 119.8
N1 C8 C9 112.4(3)
N1 C8 H8A 109.1
C9 C8 H8A 109.1
N1 C8 H8B 109.1
C9 C8 H8B 109.1
H8A C8 H8B 107.9
C8 C9 C10 114.4(4)
C8 C9 H9A 108.7
C10 C9 H9A 108.7
C8 C9 H9B 108.7
C10 C9 H9B 108.7
H9A C9 H9B 107.6
C11 C10 C9 119.9(6)
C11 C10 H10A 107.4
C9 C10 H10A 107.4
C11 C10 H10B 107.4
C9 C10 H10B 107.4
H10A C10 H10B 106.9
C10 C11 H11A 109.5
C10 C11 H11B 109.5
H11A C11 H11B 109.5
C10 C11 H11C 109.5
H11A C11 H11C 109.5
H11B C11 H11C 109.5
C13 C12 O2 111.2(4)
C13 C12 H12A 109.4
O2 C12 H12A 109.4
C13 C12 H12B 109.4
O2 C12 H12B 109.4
H12A C12 H12B 108.0
C12 C13 H13A 109.5
C12 C13 H13B 109.5
H13A C13 H13B 109.5
C12 C13 H13C 109.5
H13A C13 H13C 109.5
H13B C13 H13C 109.5
C15 C14 O3 115.8(5)
C15 C14 H14A 108.3
O3 C14 H14A 108.3
C15 C14 H14B 108.3
O3 C14 H14B 108.3
H14A C14 H14B 107.4
C14 C15 H15A 109.5
C14 C15 H15B 109.5
H15A C15 H15B 109.5
C14 C15 H15C 109.5
H15A C15 H15C 109.5
H15B C15 H15C 109.5
H6A O6 H6B 109(5)

loop_
_geom_bond_atom_site_label_1
_geom_bond_atom_site_label_2
_geom_bond_distance
P1 O1 1.465(2)
P1 O2 1.559(2)
P1 O3 1.569(2)
P1 C1 1.816(3)
O2 C12 1.441(4)
O3 C14 1.409(5)
O4 B1 1.347(4)
O4 H4 0.818(19)
O5 B1 1.352(4)
O5 H5 0.795(19)
B1 C5 1.574(4)
N1 C8 1.466(4)
N1 C1 1.471(4)
N1 H1A 0.890(18)
C1 C2 1.526(3)
C1 H1 0.9800
C2 C7 1.381(4)
C2 C3 1.383(4)
C5 C6 1.385(4)
C5 C4 1.395(4)
C3 C4 1.388(4)
C3 H3 0.9300
C4 H4A 0.9300
C6 C7 1.382(4)
C6 H6 0.9300
C7 H7 0.9300
C8 C9 1.483(5)
C8 H8A 0.9700
C8 H8B 0.9700
C9 C10 1.488(6)
C9 H9A 0.9700
C9 H9B 0.9700
C10 C11 1.360(7)
C10 H10A 0.9700
C10 H10B 0.9700
C11 H11A 0.9600
C11 H11B 0.9600
C11 H11C 0.9600
C12 C13 1.423(5)
C12 H12A 0.9700
C12 H12B 0.9700
C13 H13A 0.9600
C13 H13B 0.9600
C13 H13C 0.9600
C14 C15 1.380(7)
C14 H14A 0.9700
C14 H14B 0.9700
C15 H15A 0.9600
C15 H15B 0.9600
C15 H15C 0.9600
O6 H6A 0.825(19)
O6 H6B 0.807(19)

loop_
_geom_hbond_atom_site_label_D
_geom_hbond_atom_site_label_H
_geom_hbond_atom_site_label_A
_geom_hbond_site_symmetry_A
_geom_hbond_distance_DH
_geom_hbond_distance_HA
_geom_hbond_distance_DA
_geom_hbond_angle_DHA
O4 H4 N1 1_556 0.818(19) 2.07(2) 2.872(3) 165(4)
O5 H5 O6 1_556 0.795(19) 2.00(2) 2.787(3) 170(5)
N1 H1A O6 . 0.890(18) 2.36(2) 3.159(4) 149(3)
O6 H6A O1 . 0.825(19) 1.95(2) 2.754(4) 164(5)
O6 H6B O5 3_667 0.807(19) 1.98(2) 2.775(4) 168(5)

loop_
_geom_torsion_atom_site_label_1
_geom_torsion_atom_site_label_2
_geom_torsion_atom_site_label_3
_geom_torsion_atom_site_label_4
_geom_torsion
O1 P1 O2 C12 -44.9(4)
O3 P1 O2 C12 81.6(4)
C1 P1 O2 C12 -169.4(4)
O1 P1 O3 C14 -9.3(5)
O2 P1 O3 C14 -136.8(5)
C1 P1 O3 C14 116.6(5)
C8 N1 C1 C2 61.4(3)
C8 N1 C1 P1 -174.3(2)
O1 P1 C1 N1 -56.1(2)
O2 P1 C1 N1 69.6(2)
O3 P1 C1 N1 177.75(18)
O1 P1 C1 C2 71.8(2)
O2 P1 C1 C2 -162.6(2)
O3 P1 C1 C2 -54.4(2)
N1 C1 C2 C7 -130.9(3)
P1 C1 C2 C7 105.4(3)
N1 C1 C2 C3 51.4(4)
P1 C1 C2 C3 -72.2(3)
O4 B1 C5 C6 7.0(4)
O5 B1 C5 C6 -172.8(3)
O4 B1 C5 C4 -174.0(3)
O5 B1 C5 C4 6.2(5)
C7 C2 C3 C4 -0.9(5)
C1 C2 C3 C4 176.8(3)
C2 C3 C4 C5 0.2(5)
C6 C5 C4 C3 0.5(5)
B1 C5 C4 C3 -178.4(3)
C4 C5 C6 C7 -0.5(5)
B1 C5 C6 C7 178.5(3)
C3 C2 C7 C6 0.9(5)
C1 C2 C7 C6 -176.8(3)
C5 C6 C7 C2 -0.2(5)
C1 N1 C8 C9 -179.8(3)
N1 C8 C9 C10 -176.7(5)
C8 C9 C10 C11 161.2(8)
P1 O2 C12 C13 -178.0(4)
P1 O3 C14 C15 -159.5(6)
